data_7251238
loop_
_publ_author_name
'Jiang, Xiu'e'
'Xu, Zeyu'
'Fan, Mingren'
'Wang, Ruihui'
'Wang, Yi'
'Zhang, Qinghua'

_publ_section_title
;
 Synthesis of energetic materials derived from hydroxynitropyrazine
;
_journal_issue 1
_journal_name_full CrystEngComm
_journal_page_first 163
_journal_page_last 168
_journal_paper_doi 10.1039/D5CE01009H
_journal_volume 28
_journal_year 2026
_chemical_formula_moiety 'C4 H8 Li N4 Na O11'
_chemical_formula_sum 'C4 H9 Li N4 Na O11'
_chemical_formula_weight 319.08
_space_group_crystal_system triclinic
_space_group_IT_number 2
_space_group_name_Hall '-P 1'
_space_group_name_H-M_alt 'P -1'
_atom_sites_solution_hydrogens difmap
_atom_sites_solution_primary dual
_audit_creation_date 2025-08-26
_audit_creation_method
;
Olex2 1.5
(compiled 2025.07.13 svn.rb7424aed for OlexSys, GUI svn.r7314)
;
_audit_update_record
;
2025-09-04 deposited with the CCDC.	2025-11-07 downloaded from the CCDC.
;
_cell_angle_alpha 90.324(8)
_cell_angle_beta 100.963(8)
_cell_angle_gamma 116.811(7)
_cell_formula_units_Z 2
_cell_length_a 7.8258(19)
_cell_length_b 8.446(2)
_cell_length_c 10.152(2)
_cell_measurement_reflns_used 1580
_cell_measurement_temperature 170.00
_cell_measurement_theta_max 25.81
_cell_measurement_theta_min 2.72
_cell_volume 584.7(2)
_computing_cell_refinement 'SAINT V8.41 (?, 2016)'
_computing_data_reduction 'SAINT V8.41 (?, 2016)'
_computing_molecular_graphics 'Olex2 1.5 (Dolomanov et al., 2009)'
_computing_publication_material 'Olex2 1.5 (Dolomanov et al., 2009)'
_computing_structure_refinement 'SHELXL 2018/3 (Sheldrick, 2015)'
_computing_structure_solution 'SHELXT 2018/2 (Sheldrick, 2018)'
_diffrn_ambient_temperature 170.00
_diffrn_measured_fraction_theta_full 0.991
_diffrn_measured_fraction_theta_max 0.986
_diffrn_measurement_device_type 'Bruker APEX-II CCD'
_diffrn_measurement_method '\f and \w scans'
_diffrn_radiation_monochromator graphite
_diffrn_radiation_type MoK\a
_diffrn_radiation_wavelength 0.71073
_diffrn_reflns_av_R_equivalents 0.0811
_diffrn_reflns_av_unetI/netI 0.1050
_diffrn_reflns_Laue_measured_fraction_full 0.991
_diffrn_reflns_Laue_measured_fraction_max 0.986
_diffrn_reflns_limit_h_max 9
_diffrn_reflns_limit_h_min -9
_diffrn_reflns_limit_k_max 10
_diffrn_reflns_limit_k_min -10
_diffrn_reflns_limit_l_max 12
_diffrn_reflns_limit_l_min -12
_diffrn_reflns_number 6269
_diffrn_reflns_point_group_measured_fraction_full 0.991
_diffrn_reflns_point_group_measured_fraction_max 0.986
_diffrn_reflns_theta_full 25.242
_diffrn_reflns_theta_max 26.434
_diffrn_reflns_theta_min 2.055
_diffrn_source_current 1.4
_diffrn_source_power 0.07
_diffrn_source_voltage 50.0
_diffrn_standards_number 0
_exptl_absorpt_coefficient_mu 0.207
_exptl_absorpt_correction_T_max 0.7454
_exptl_absorpt_correction_T_min 0.4906
_exptl_absorpt_correction_type none
_exptl_absorpt_process_details
;
SADABS-2016/2 (Bruker,2016/2) was used for absorption correction.
wR2(int) was 0.1302 before and 0.0801 after correction.
The Ratio of minimum to maximum transmission is 0.6582.
The \l/2 correction factor is Not present.
;
_exptl_crystal_density_diffrn 1.812
_exptl_crystal_description blok
_exptl_crystal_F_000 326
_refine_diff_density_max 0.762
_refine_diff_density_min -0.826
_refine_diff_density_rms 0.138
_refine_ls_extinction_method none
_refine_ls_goodness_of_fit_ref 1.053
_refine_ls_hydrogen_treatment mixed
_refine_ls_matrix_type full
_refine_ls_number_parameters 199
_refine_ls_number_reflns 2386
_refine_ls_number_restraints 64
_refine_ls_restrained_S_all 1.044
_refine_ls_R_factor_all 0.1673
_refine_ls_R_factor_gt 0.0932
_refine_ls_shift/su_max 0.000
_refine_ls_shift/su_mean 0.000
_refine_ls_structure_factor_coef Fsqd
_refine_ls_weighting_details 'w=1/[\s^2^(Fo^2^)+(0.1730P)^2^+0.9026P] where P=(Fo^2^+2Fc^2^)/3'
_refine_ls_weighting_scheme calc
_refine_ls_wR_factor_gt 0.2328
_refine_ls_wR_factor_ref 0.3104
_reflns_Friedel_coverage 0.000
_reflns_number_gt 1321
_reflns_number_total 2386
_reflns_threshold_expression 'I > 2\s(I)'
_cod_data_source_file d5ce01009h2.cif
_cod_data_source_block jxe29_0m
_cod_depositor_comments 'Adding full bibliography for 7251237--7251239.cif.'
_cod_original_sg_symbol_H-M P-1
_cod_database_code 7251238
_shelx_shelxl_version_number 2018/3
_shelx_space_group_comment
;
The symmetry employed for this shelxl refinement is uniquely defined
by the following loop, which should always be used as a source of
symmetry information in preference to the above space-group names.
They are only intended as comments.
;
_olex2_refinement_description
;
1. Fixed Uiso
 At 1.5 times of:
  All Li(H) groups, All O(H) groups, All O(H,H) groups
2. Restrained distances
 O00A-H00F
 1 with sigma of 0.005
 O00A-H00E
 1 with sigma of 0.005
3. Rigid bond restraints
 All non-hydrogen atoms
 with sigma for 1-2 distances of 0.01 and sigma for 1-3 distances of 0.01
4.a Rotating group:
 O003(H00A,H00B), O009(H00C,H00D), O00E(H00G,H00H)
;
_olex2_submission_special_instructions 'No special instructions were received'

loop_
_space_group_symop_operation_xyz
'x, y, z'
'-x, -y, -z'

loop_
_atom_site_label
_atom_site_type_symbol
_atom_site_fract_x
_atom_site_fract_y
_atom_site_fract_z
_atom_site_U_iso_or_equiv
_atom_site_adp_type
_atom_site_occupancy
_atom_site_site_symmetry_order
_atom_site_calc_flag
_atom_site_refinement_flags_posn
_atom_site_refinement_flags_adp
_atom_site_refinement_flags_occupancy
_atom_site_disorder_assembly
_atom_site_disorder_group
Na01 Na 0.2263(3) 0.3952(3) -0.0013(2) 0.0357(7) Uani 1 1 d . U . . .
O002 O 0.1925(6) 0.6711(5) 0.6138(4) 0.0351(11) Uani 1 1 d . U . . .
O003 O 1.0993(6) 0.9141(5) 0.7550(4) 0.0354(10) Uani 1 1 d . U . . .
H00A H 1.197056 0.874631 0.727418 0.053 Uiso 1 1 d R U . . .
H00B H 1.000238 0.786060 0.769898 0.053 Uiso 1 1 d R U . . .
O004 O 0.8051(6) 0.6990(5) 0.2824(4) 0.0352(10) Uani 1 1 d . U . . .
O005 O 0.4885(6) 0.9737(5) 0.7220(4) 0.0359(11) Uani 1 1 d . U . . .
O006 O 0.8071(6) 0.8882(6) 0.4853(4) 0.0360(11) Uani 1 1 d . U . . .
O007 O 0.5305(6) 0.5737(6) 0.1400(4) 0.0402(11) Uani 1 1 d . U . . .
O008 O 0.2156(6) 0.4124(6) 0.2373(4) 0.0374(11) Uani 1 1 d . U . . .
O009 O 0.3250(6) 0.6858(6) -0.0864(4) 0.0396(11) Uani 1 1 d . U . . .
H00C H 0.286874 0.672188 -0.174726 0.059 Uiso 1 1 d R U . . .
H00D H 0.453599 0.744704 -0.071853 0.059 Uiso 1 1 d R U . . .
O00A O 0.2525(7) 0.1203(6) 0.0095(4) 0.0410(11) Uani 1 1 d D U . . .
H00E H 0.214(11) 0.062(9) -0.085(3) 0.062 Uiso 1 1 d D U . . .
O00B O 0.7725(6) 1.0362(7) 0.6916(5) 0.0529(14) Uani 1 1 d . U . . .
N00C N 0.6228(7) 0.6403(6) 0.2560(5) 0.0281(11) Uani 1 1 d . U . . .
N00D N 0.5910(7) 0.9382(6) 0.6602(5) 0.0300(11) Uani 1 1 d . U . . .
O00E O -0.1029(7) 0.2676(7) -0.0715(5) 0.0547(14) Uani 1 1 d . U . . .
H00G H -0.139062 0.252654 -0.162352 0.082 Uiso 1 1 d R U . . .
H00H H -0.149574 0.341258 -0.048407 0.082 Uiso 1 1 d R U . . .
N00F N 0.2216(7) 0.5526(6) 0.4271(5) 0.0311(11) Uani 1 1 d . U . . .
C00G C 0.5077(8) 0.7994(7) 0.5562(5) 0.0284(13) Uani 1 1 d . U . . .
C00H C 0.3160(8) 0.5333(7) 0.3302(6) 0.0293(13) Uani 1 1 d . U . . .
N00I N 0.6270(9) 0.7841(7) 0.4682(5) 0.0409(13) Uani 1 1 d . U . . .
C00J C 0.5209(8) 0.6508(7) 0.3538(5) 0.0269(12) Uani 1 1 d . U . . .
C00K C 0.3026(9) 0.6778(8) 0.5382(6) 0.0301(13) Uani 1 1 d . U . . .
Li0L Li 1.0037(15) 1.0511(14) 0.6311(10) 0.036(2) Uani 1 1 d . U . . .
H00F H 0.201(10) 0.046(8) 0.083(5) 0.054 Uiso 1 1 d D U . . .

loop_
_atom_site_aniso_label
_atom_site_aniso_U_11
_atom_site_aniso_U_22
_atom_site_aniso_U_33
_atom_site_aniso_U_23
_atom_site_aniso_U_13
_atom_site_aniso_U_12
Na01 0.0349(14) 0.0338(13) 0.0363(14) -0.0032(10) 0.0070(10) 0.0142(11)
O002 0.026(2) 0.037(2) 0.035(2) -0.0070(18) 0.0068(17) 0.0080(19)
O003 0.032(2) 0.031(2) 0.043(2) -0.0010(18) 0.0079(18) 0.015(2)
O004 0.027(2) 0.033(2) 0.044(2) -0.0093(18) 0.0071(18) 0.0132(19)
O005 0.033(2) 0.036(2) 0.039(2) -0.0103(18) 0.0113(18) 0.016(2)
O006 0.025(2) 0.039(2) 0.032(2) -0.0093(18) 0.0047(17) 0.0059(19)
O007 0.036(2) 0.049(3) 0.029(2) -0.0124(19) 0.0053(17) 0.016(2)
O008 0.033(2) 0.034(2) 0.036(2) -0.0121(17) 0.0063(18) 0.0078(19)
O009 0.035(3) 0.043(3) 0.040(2) 0.0005(19) 0.0059(19) 0.018(2)
O00A 0.046(3) 0.035(2) 0.039(3) -0.0002(19) 0.008(2) 0.016(2)
O00B 0.024(2) 0.055(3) 0.062(3) -0.038(2) 0.004(2) 0.006(2)
N00C 0.026(3) 0.025(2) 0.030(2) -0.0062(19) 0.0057(19) 0.009(2)
N00D 0.028(3) 0.029(3) 0.029(3) -0.005(2) 0.006(2) 0.011(2)
O00E 0.040(3) 0.070(4) 0.043(3) -0.016(2) 0.000(2) 0.020(2)
N00F 0.030(3) 0.032(3) 0.032(3) -0.004(2) 0.006(2) 0.015(2)
C00G 0.027(3) 0.028(3) 0.029(3) -0.006(2) 0.004(2) 0.013(2)
C00H 0.029(3) 0.029(3) 0.032(3) -0.001(2) 0.006(2) 0.015(3)
N00I 0.048(3) 0.037(3) 0.037(3) -0.004(2) 0.009(2) 0.020(3)
C00J 0.021(3) 0.028(3) 0.030(3) -0.001(2) 0.005(2) 0.010(2)
C00K 0.032(3) 0.029(3) 0.030(3) -0.003(2) 0.007(2) 0.015(3)
Li0L 0.033(5) 0.046(6) 0.032(5) -0.004(4) 0.008(4) 0.020(5)

loop_
_atom_type_symbol
_atom_type_description
_atom_type_scat_dispersion_real
_atom_type_scat_dispersion_imag
_atom_type_scat_source
C C 0.0033 0.0016 'International Tables Vol C Tables 4.2.6.8 and 6.1.1.4'
H H 0.0000 0.0000 'International Tables Vol C Tables 4.2.6.8 and 6.1.1.4'
Li Li -0.0003 0.0001 'International Tables Vol C Tables 4.2.6.8 and 6.1.1.4'
N N 0.0061 0.0033 'International Tables Vol C Tables 4.2.6.8 and 6.1.1.4'
Na Na 0.0362 0.0249 'International Tables Vol C Tables 4.2.6.8 and 6.1.1.4'
O O 0.0106 0.0060 'International Tables Vol C Tables 4.2.6.8 and 6.1.1.4'

loop_
_geom_angle_atom_site_label_1
_geom_angle_atom_site_label_2
_geom_angle_atom_site_label_3
_geom_angle
_geom_angle_site_symmetry_1
_geom_angle_site_symmetry_3
_geom_angle_publ_flag
O004 Na01 Na01 81.93(11) 2_665 2_665 ?
O007 Na01 Na01 39.29(11) . 2_665 ?
O007 Na01 Na01 36.21(10) 2_665 2_665 ?
O007 Na01 O004 46.04(13) 2_665 2_665 ?
O007 Na01 O004 120.93(16) . 2_665 ?
O007 Na01 O007 75.51(16) . 2_665 ?
O007 Na01 O008 66.21(15) . . ?
O007 Na01 O009 76.69(17) . . ?
O007 Na01 O00A 96.00(18) . . ?
O008 Na01 Na01 103.93(13) . 2_665 ?
O008 Na01 O004 168.86(16) . 2_665 ?
O008 Na01 O007 138.10(17) . 2_665 ?
O009 Na01 Na01 71.32(13) . 2_665 ?
O009 Na01 O004 79.49(15) . 2_665 ?
O009 Na01 O007 74.05(16) . 2_665 ?
O009 Na01 O008 111.25(17) . . ?
O00A Na01 Na01 83.79(14) . 2_665 ?
O00A Na01 O004 78.64(14) . 2_665 ?
O00A Na01 O007 74.76(17) . 2_665 ?
O00A Na01 O008 92.44(17) . . ?
O00A Na01 O009 148.81(19) . . ?
O00E Na01 Na01 162.42(17) . 2_665 ?
O00E Na01 O004 80.94(16) . 2_665 ?
O00E Na01 O007 156.61(19) . . ?
O00E Na01 O007 126.96(18) . 2_665 ?
O00E Na01 O008 93.62(17) . . ?
O00E Na01 O009 101.59(19) . . ?
O00E Na01 O00A 96.6(2) . . ?
H00A O003 H00B 94.4 . . ?
Li0L O003 H00A 118.2 . . ?
Li0L O003 H00B 118.8 . . ?
N00C O004 Na01 87.7(3) . 2_665 ?
N00C O004 Li0L 123.6(4) . 2_776 ?
Li0L O004 Na01 119.6(3) 2_776 2_665 ?
N00I O006 Li0L 133.5(5) . 2_776 ?
N00I O006 Li0L 134.9(5) . . ?
Li0L O006 Li0L 91.6(4) . 2_776 ?
Na01 O007 Na01 104.49(16) . 2_665 ?
N00C O007 Na01 107.6(3) . 2_665 ?
N00C O007 Na01 147.0(4) . . ?
C00H O008 Na01 131.2(4) . . ?
Na01 O009 H00C 109.8 . . ?
Na01 O009 H00D 109.9 . . ?
H00C O009 H00D 104.1 . . ?
Na01 O00A H00E 107(4) . . ?
Na01 O00A H00F 117(4) . . ?
H00E O00A H00F 119(6) . . ?
N00D O00B Li0L 136.2(5) . . ?
O004 N00C C00J 122.1(4) . . ?
O007 N00C O004 118.6(5) . . ?
O007 N00C C00J 119.3(5) . . ?
O005 N00D O00B 117.2(4) . . ?
O005 N00D C00G 121.5(5) . . ?
O00B N00D C00G 121.2(5) . . ?
Na01 O00E H00G 111.4 . . ?
Na01 O00E H00H 110.7 . . ?
H00G O00E H00H 102.9 . . ?
C00K N00F C00H 127.1(5) . . ?
N00D C00G N00I 119.9(5) . . ?
N00D C00G C00K 117.9(5) . . ?
C00K C00G N00I 122.1(5) . . ?
O008 C00H N00F 116.8(5) . . ?
O008 C00H C00J 127.7(5) . . ?
N00F C00H C00J 115.4(5) . . ?
O006 N00I C00G 122.2(5) . . ?
O006 N00I C00J 122.4(5) . . ?
C00J N00I C00G 115.2(5) . . ?
N00C C00J C00H 117.6(5) . . ?
N00C C00J N00I 118.6(5) . . ?
C00H C00J N00I 123.7(5) . . ?
O002 C00K N00F 116.9(5) . . ?
O002 C00K C00G 126.8(5) . . ?
N00F C00K C00G 116.2(5) . . ?
O003 Li0L O004 99.2(5) . 2_776 ?
O003 Li0L Li0L 108.6(6) . 2_776 ?
O004 Li0L Li0L 119.9(7) 2_776 2_776 ?
O006 Li0L O003 98.4(5) 2_776 . ?
O006 Li0L O003 108.2(5) . . ?
O006 Li0L O004 151.8(7) . 2_776 ?
O006 Li0L O004 81.2(4) 2_776 2_776 ?
O006 Li0L O006 88.4(4) . 2_776 ?
O006 Li0L O00B 82.2(4) . . ?
O006 Li0L O00B 156.7(7) 2_776 . ?
O006 Li0L Li0L 44.9(3) . 2_776 ?
O006 Li0L Li0L 43.5(3) 2_776 2_776 ?
O00B Li0L O003 104.7(5) . . ?
O00B Li0L O004 97.3(5) . 2_776 ?
O00B Li0L Li0L 123.7(6) . 2_776 ?

loop_
_geom_bond_atom_site_label_1
_geom_bond_atom_site_label_2
_geom_bond_distance
_geom_bond_site_symmetry_2
_geom_bond_publ_flag
Na01 Na01 3.821(5) 2_665 ?
Na01 O004 2.892(5) 2_665 ?
Na01 O007 2.332(5) . ?
Na01 O007 2.499(5) 2_665 ?
Na01 O008 2.445(5) . ?
Na01 O009 2.436(5) . ?
Na01 O00A 2.422(5) . ?
Na01 O00E 2.257(5) . ?
O002 C00K 1.243(7) . ?
O003 H00A 1.0416 . ?
O003 H00B 1.0410 . ?
O003 Li0L 1.980(12) . ?
O004 N00C 1.252(6) . ?
O004 Li0L 2.024(11) 2_776 ?
O005 N00D 1.238(6) . ?
O006 N00I 1.256(7) . ?
O006 Li0L 1.911(11) . ?
O006 Li0L 1.960(11) 2_776 ?
O007 N00C 1.236(6) . ?
O008 C00H 1.238(7) . ?
O009 H00C 0.8792 . ?
O009 H00D 0.8792 . ?
O00A H00E 1.000(5) . ?
O00A H00F 1.000(5) . ?
O00B N00D 1.252(6) . ?
O00B Li0L 1.971(11) . ?
N00C C00J 1.412(7) . ?
N00D C00G 1.396(7) . ?
O00E H00G 0.9019 . ?
O00E H00H 0.9008 . ?
N00F C00H 1.387(7) . ?
N00F C00K 1.379(7) . ?
C00G N00I 1.452(8) . ?
C00G C00K 1.436(8) . ?
C00H C00J 1.424(8) . ?
N00I C00J 1.442(7) . ?
Li0L Li0L 2.776(19) 2_776 ?

loop_
_geom_torsion_atom_site_label_1
_geom_torsion_atom_site_label_2
_geom_torsion_atom_site_label_3
_geom_torsion_atom_site_label_4
_geom_torsion
_geom_torsion_site_symmetry_1
_geom_torsion_site_symmetry_2
_geom_torsion_site_symmetry_3
_geom_torsion_site_symmetry_4
_geom_torsion_publ_flag
Na01 O004 N00C O007 2.4(5) 2_665 . . . ?
Na01 O004 N00C C00J -176.4(5) 2_665 . . . ?
Na01 O007 N00C O004 163.2(5) . . . . ?
Na01 O007 N00C O004 -2.9(6) 2_665 . . . ?
Na01 O007 N00C C00J 175.9(4) 2_665 . . . ?
Na01 O007 N00C C00J -18.0(10) . . . . ?
Na01 O008 C00H N00F 145.1(4) . . . . ?
Na01 O008 C00H C00J -38.3(9) . . . . ?
O004 N00C C00J C00H -160.0(5) . . . . ?
O004 N00C C00J N00I 22.6(8) . . . . ?
O005 N00D C00G N00I 167.5(5) . . . . ?
O005 N00D C00G C00K -11.0(8) . . . . ?
O006 N00I C00J N00C -1.6(8) . . . . ?
O006 N00I C00J C00H -178.7(6) . . . . ?
O007 N00C C00J C00H 21.1(8) . . . . ?
O007 N00C C00J N00I -156.2(5) . . . . ?
O008 C00H C00J N00C 5.2(9) . . . . ?
O008 C00H C00J N00I -177.6(6) . . . . ?
O00B N00D C00G N00I -9.9(9) . . . . ?
O00B N00D C00G C00K 171.6(6) . . . . ?
N00D C00G N00I O006 2.9(9) . . . . ?
N00D C00G N00I C00J -172.2(5) . . . . ?
N00D C00G C00K O002 -7.7(9) . . . . ?
N00D C00G C00K N00F 174.2(5) . . . . ?
N00F C00H C00J N00C -178.1(5) . . . . ?
N00F C00H C00J N00I -0.9(8) . . . . ?
C00G N00I C00J N00C 173.5(5) . . . . ?
C00G N00I C00J C00H -3.6(8) . . . . ?
C00H N00F C00K O002 -179.3(6) . . . . ?
C00H N00F C00K C00G -1.0(9) . . . . ?
N00I C00G C00K O002 173.8(6) . . . . ?
N00I C00G C00K N00F -4.3(8) . . . . ?
C00K N00F C00H O008 -179.4(5) . . . . ?
C00K N00F C00H C00J 3.5(9) . . . . ?
C00K C00G N00I O006 -178.6(5) . . . . ?
C00K C00G N00I C00J 6.3(8) . . . . ?
Li0L O004 N00C O007 126.9(6) 2_776 . . . ?
Li0L O004 N00C C00J -51.9(8) 2_776 . . . ?
Li0L O006 N00I C00G -161.8(6) 2_776 . . . ?
Li0L O006 N00I C00G 17.1(10) . . . . ?
Li0L O006 N00I C00J 12.9(10) 2_776 . . . ?
Li0L O006 N00I C00J -168.2(6) . . . . ?
Li0L O00B N00D O005 -178.8(7) . . . . ?
Li0L O00B N00D C00G -1.3(11) . . . . ?
